data_2214905
loop_
_publ_author_name
'Butcher, Ray J.'
'Jasinski, Jerry P.'
'Yathirajan, H. S.'
'Swamy, M. T.'
'Narayana, B.'

_publ_section_title
;
 (2,3-Dimethylphenoxy)acetic acid
;
_journal_coeditor_code WW2090
_journal_issue 8
_journal_name_full 'Acta Crystallographica Section E'
_journal_page_first o3472
_journal_page_last o3472
_journal_paper_doi 10.1107/S1600536807033600
_journal_volume 63
_journal_year 2007
_chemical_formula_iupac 'C10 H12 O3'
_chemical_formula_moiety 'C10 H12 O3'
_chemical_formula_sum 'C10 H12 O3'
_chemical_formula_weight 180.20
_chemical_name_systematic
;
(2,3-Dimethylphenoxy)acetic acid
;
_space_group_IT_number 2
_symmetry_cell_setting triclinic
_symmetry_space_group_name_Hall '-P 1'
_symmetry_space_group_name_H-M 'P -1'
_atom_sites_solution_hydrogens geom
_atom_sites_solution_primary direct
_atom_sites_solution_secondary difmap
_cell_angle_alpha 72.5490(10)
_cell_angle_beta 81.2020(10)
_cell_angle_gamma 67.7560(10)
_cell_formula_units_Z 2
_cell_length_a 6.7609(6)
_cell_length_b 6.8452(6)
_cell_length_c 10.7830(10)
_cell_measurement_reflns_used 4023
_cell_measurement_temperature 103
_cell_measurement_theta_max 0.00
_cell_measurement_theta_min 0.00
_cell_volume 440.20(7)
_computing_cell_refinement 'SAINT (Bruker, 2000)'
_computing_data_collection 'SMART (Bruker, 2000)'
_computing_data_reduction SAINT
_computing_molecular_graphics 'SHELXTL (Bruker, 2000)'
_computing_publication_material SHELXTL
_computing_structure_refinement 'SHELXL97 (Sheldrick, 1997)'
_computing_structure_solution 'SHELXS90 (Sheldrick, 1990)'
_diffrn_ambient_temperature 103
_diffrn_measured_fraction_theta_full 0.980
_diffrn_measured_fraction_theta_max 0.902
_diffrn_measurement_device_type 'Bruker SMART CCD area-detector'
_diffrn_measurement_method '\f and \w'
_diffrn_radiation_monochromator graphite
_diffrn_radiation_source 'fine-focus sealed tube'
_diffrn_radiation_type MoK\a
_diffrn_radiation_wavelength 0.71073
_diffrn_reflns_av_R_equivalents 0.0152
_diffrn_reflns_av_sigmaI/netI 0.0184
_diffrn_reflns_limit_h_max 9
_diffrn_reflns_limit_h_min -9
_diffrn_reflns_limit_k_max 7
_diffrn_reflns_limit_k_min -9
_diffrn_reflns_limit_l_max 15
_diffrn_reflns_limit_l_min -14
_diffrn_reflns_number 4991
_diffrn_reflns_theta_full 25.00
_diffrn_reflns_theta_max 30.71
_diffrn_reflns_theta_min 1.98
_diffrn_standards_decay_% 0
_diffrn_standards_number 0
_exptl_absorpt_coefficient_mu 0.100
_exptl_absorpt_correction_T_max 0.9687
_exptl_absorpt_correction_T_min 0.9279
_exptl_absorpt_correction_type multi-scan
_exptl_absorpt_process_details '(DENZO/SCALEPACK; Otwinowski & Minor, 1997)'
_exptl_crystal_colour colorless
_exptl_crystal_density_diffrn 1.359
_exptl_crystal_density_method 'not measured'
_exptl_crystal_description prism
_exptl_crystal_F_000 192
_exptl_crystal_size_max 0.76
_exptl_crystal_size_mid 0.58
_exptl_crystal_size_min 0.32
_refine_diff_density_max 0.431
_refine_diff_density_min -0.361
_refine_ls_extinction_method none
_refine_ls_goodness_of_fit_ref 1.028
_refine_ls_hydrogen_treatment constr
_refine_ls_matrix_type full
_refine_ls_number_parameters 121
_refine_ls_number_reflns 2463
_refine_ls_number_restraints 0
_refine_ls_restrained_S_all 1.028
_refine_ls_R_factor_all 0.0415
_refine_ls_R_factor_gt 0.0401
_refine_ls_shift/su_max 0.013
_refine_ls_shift/su_mean 0.000
_refine_ls_structure_factor_coef Fsqd
_refine_ls_weighting_details 'calc w=1/[\s^2^(Fo^2^)+(0.0769P)^2^+0.1045P] where P=(Fo^2^+2Fc^2^)/3'
_refine_ls_weighting_scheme calc
_refine_ls_wR_factor_gt 0.1166
_refine_ls_wR_factor_ref 0.1185
_reflns_number_gt 2321
_reflns_number_total 2463
_reflns_threshold_expression I>2\s(I)
_cod_data_source_file ww2090.cif
_cod_data_source_block I
_cod_database_code 2214905
_cod_database_fobs_code 2214905

loop_
_symmetry_equiv_pos_as_xyz
'x, y, z'
'-x, -y, -z'

loop_
_atom_site_type_symbol
_atom_site_label
_atom_site_fract_x
_atom_site_fract_y
_atom_site_fract_z
_atom_site_U_iso_or_equiv
_atom_site_adp_type
_atom_site_calc_flag
_atom_site_refinement_flags
_atom_site_occupancy
O O1 0.40060(9) 0.53274(10) 0.17282(6) 0.01580(15) Uani d . 1
O O2 0.77872(10) 0.74592(10) -0.02470(6) 0.01806(16) Uani d . 1
H H2 0.9099 0.6872 -0.0414 0.022 Uiso d R 1
O O3 0.81153(9) 0.40211(10) 0.08982(6) 0.01629(16) Uani d . 1
C C1 0.19165(12) 0.60157(13) 0.22166(8) 0.01308(17) Uani d . 1
C C2 0.12308(12) 0.43570(13) 0.30554(8) 0.01355(17) Uani d . 1
C C21 0.27567(14) 0.20182(14) 0.33949(9) 0.01978(19) Uani d . 1
H H21A 0.2670 0.1386 0.4337 0.030 Uiso calc R 1
H H21B 0.4219 0.1979 0.3123 0.030 Uiso calc R 1
H H21C 0.2373 0.1170 0.2946 0.030 Uiso calc R 1
C C3 -0.08874(13) 0.49346(13) 0.35611(8) 0.01427(17) Uani d . 1
C C31 -0.17245(14) 0.31989(15) 0.44193(9) 0.01932(19) Uani d . 1
H H31A -0.3247 0.3876 0.4639 0.029 Uiso calc R 1
H H31B -0.0932 0.2491 0.5219 0.029 Uiso calc R 1
H H31C -0.1538 0.2103 0.3957 0.029 Uiso calc R 1
C C4 -0.22446(13) 0.71328(14) 0.32598(8) 0.01596(18) Uani d . 1
H H4A -0.3672 0.7520 0.3616 0.019 Uiso calc R 1
C C5 -0.15242(13) 0.87504(13) 0.24465(8) 0.01634(18) Uani d . 1
H H5A -0.2455 1.0236 0.2257 0.020 Uiso calc R 1
C C6 0.05604(13) 0.82050(13) 0.19054(8) 0.01513(17) Uani d . 1
H H6A 0.1049 0.9304 0.1335 0.018 Uiso calc R 1
C C7 0.47291(12) 0.69872(13) 0.09072(8) 0.01408(17) Uani d . 1
H H7A 0.4546 0.8102 0.1367 0.017 Uiso calc R 1
H H7B 0.3879 0.7715 0.0119 0.017 Uiso calc R 1
C C8 0.70550(12) 0.59811(13) 0.05272(8) 0.01343(17) Uani d . 1

loop_
_atom_site_aniso_label
_atom_site_aniso_U_11
_atom_site_aniso_U_22
_atom_site_aniso_U_33
_atom_site_aniso_U_12
_atom_site_aniso_U_13
_atom_site_aniso_U_23
O1 0.0109(3) 0.0134(3) 0.0199(3) -0.0050(2) 0.0046(2) -0.0017(2)
O2 0.0144(3) 0.0151(3) 0.0233(3) -0.0077(2) 0.0051(2) -0.0028(2)
O3 0.0143(3) 0.0143(3) 0.0191(3) -0.0060(2) 0.0017(2) -0.0027(2)
C1 0.0110(3) 0.0136(4) 0.0142(3) -0.0048(3) 0.0019(3) -0.0038(3)
C2 0.0127(3) 0.0131(3) 0.0142(3) -0.0050(3) 0.0018(3) -0.0032(3)
C21 0.0184(4) 0.0130(4) 0.0222(4) -0.0033(3) 0.0044(3) -0.0021(3)
C3 0.0137(3) 0.0161(4) 0.0136(3) -0.0071(3) 0.0022(3) -0.0038(3)
C31 0.0177(4) 0.0185(4) 0.0214(4) -0.0099(3) 0.0056(3) -0.0034(3)
C4 0.0121(3) 0.0176(4) 0.0169(4) -0.0045(3) 0.0023(3) -0.0051(3)
C5 0.0140(4) 0.0140(4) 0.0181(4) -0.0028(3) 0.0006(3) -0.0036(3)
C6 0.0142(3) 0.0131(4) 0.0167(4) -0.0054(3) 0.0015(3) -0.0022(3)
C7 0.0118(3) 0.0131(3) 0.0166(4) -0.0060(3) 0.0023(3) -0.0025(3)
C8 0.0129(3) 0.0152(4) 0.0138(3) -0.0069(3) 0.0012(3) -0.0047(3)

loop_
_atom_type_symbol
_atom_type_description
_atom_type_scat_dispersion_real
_atom_type_scat_dispersion_imag
_atom_type_scat_source
C C 0.0033 0.0016 'International Tables Vol C Tables 4.2.6.8 and 6.1.1.4'
H H 0.0000 0.0000 'International Tables Vol C Tables 4.2.6.8 and 6.1.1.4'
O O 0.0106 0.0060 'International Tables Vol C Tables 4.2.6.8 and 6.1.1.4'

loop_
_geom_angle_atom_site_label_1
_geom_angle_atom_site_label_2
_geom_angle_atom_site_label_3
_geom_angle
C1 O1 C7 116.00(6)
C8 O2 H2 109.5
O1 C1 C6 122.84(7)
O1 C1 C2 115.49(7)
C6 C1 C2 121.68(7)
C3 C2 C1 118.45(7)
C3 C2 C21 121.37(7)
C1 C2 C21 120.18(7)
C2 C21 H21A 109.5
C2 C21 H21B 109.5
H21A C21 H21B 109.5
C2 C21 H21C 109.5
H21A C21 H21C 109.5
H21B C21 H21C 109.5
C4 C3 C2 119.94(7)
C4 C3 C31 119.68(7)
C2 C3 C31 120.38(7)
C3 C31 H31A 109.5
C3 C31 H31B 109.5
H31A C31 H31B 109.5
C3 C31 H31C 109.5
H31A C31 H31C 109.5
H31B C31 H31C 109.5
C5 C4 C3 120.66(7)
C5 C4 H4A 119.7
C3 C4 H4A 119.7
C4 C5 C6 120.34(7)
C4 C5 H5A 119.8
C6 C5 H5A 119.8
C5 C6 C1 118.89(7)
C5 C6 H6A 120.6
C1 C6 H6A 120.6
O1 C7 C8 109.13(6)
O1 C7 H7A 109.9
C8 C7 H7A 109.9
O1 C7 H7B 109.9
C8 C7 H7B 109.9
H7A C7 H7B 108.3
O3 C8 O2 124.77(7)
O3 C8 C7 124.00(7)
O2 C8 C7 111.23(7)

loop_
_geom_bond_atom_site_label_1
_geom_bond_atom_site_label_2
_geom_bond_distance
O1 C1 1.3829(9)
O1 C7 1.4136(9)
O2 C8 1.3084(10)
O2 H2 0.8400
O3 C8 1.2295(10)
C1 C6 1.3969(11)
C1 C2 1.4059(11)
C2 C3 1.4022(11)
C2 C21 1.5083(11)
C21 H21A 0.9800
C21 H21B 0.9800
C21 H21C 0.9800
C3 C4 1.4015(11)
C3 C31 1.5092(11)
C31 H31A 0.9800
C31 H31B 0.9800
C31 H31C 0.9800
C4 C5 1.3884(11)
C4 H4A 0.9500
C5 C6 1.3953(11)
C5 H5A 0.9500
C6 H6A 0.9500
C7 C8 1.5057(11)
C7 H7A 0.9900
C7 H7B 0.9900

loop_
_geom_hbond_atom_site_label_D
_geom_hbond_atom_site_label_H
_geom_hbond_atom_site_label_A
_geom_hbond_site_symmetry_A
_geom_hbond_distance_DH
_geom_hbond_distance_HA
_geom_hbond_distance_DA
_geom_hbond_angle_DHA
O2 H2 O3 2_765 0.84 1.79 2.6269(9) 172.3

loop_
_geom_torsion_atom_site_label_1
_geom_torsion_atom_site_label_2
_geom_torsion_atom_site_label_3
_geom_torsion_atom_site_label_4
_geom_torsion
C7 O1 C1 C6 1.44(12)
C7 O1 C1 C2 -178.60(6)
O1 C1 C2 C3 -178.50(7)
C6 C1 C2 C3 1.46(12)
O1 C1 C2 C21 1.53(12)
C6 C1 C2 C21 -178.51(7)
C1 C2 C3 C4 -2.03(12)
C21 C2 C3 C4 177.94(7)
C1 C2 C3 C31 177.38(7)
C21 C2 C3 C31 -2.65(12)
C2 C3 C4 C5 1.00(12)
C31 C3 C4 C5 -178.41(7)
C3 C4 C5 C6 0.67(13)
C4 C5 C6 C1 -1.25(13)
O1 C1 C6 C5 -179.87(7)
C2 C1 C6 C5 0.18(13)
C1 O1 C7 C8 176.74(6)
O1 C7 C8 O3 -0.52(11)
O1 C7 C8 O2 179.29(6)

loop_
_cod_related_entry_id
_cod_related_entry_database
_cod_related_entry_code
1 ChemSpider 68719
